data_2239345
loop_
_publ_author_name
'Ishikawa, Yoshinobu'

_publ_section_title
;
 6-Bromo-4-oxo-4<i>H</i>-chromene-3-carbaldehyde
;
_journal_issue 5
_journal_name_full 'Acta Crystallographica Section E'
_journal_page_first o555
_journal_paper_doi 10.1107/S160053681400796X
_journal_volume 70
_journal_year 2014
_chemical_formula_iupac 'C10 H5 Br O3'
_chemical_formula_moiety 'C10 H5 Br O3'
_chemical_formula_sum 'C10 H5 Br O3'
_chemical_formula_weight 253.05
_chemical_name_systematic
;
6-Bromo-4-oxo-4<i>H</i>-chromene-3-carbaldehyde
;
_space_group_IT_number 2
_symmetry_cell_setting triclinic
_symmetry_space_group_name_Hall '-P 1'
_symmetry_space_group_name_H-M 'P -1'
_atom_sites_solution_hydrogens geom
_atom_sites_solution_primary direct
_atom_sites_solution_secondary difmap
_cell_angle_alpha 71.02(3)
_cell_angle_beta 85.53(3)
_cell_angle_gamma 70.67(3)
_cell_formula_units_Z 2
_cell_length_a 6.5743(18)
_cell_length_b 6.967(3)
_cell_length_c 10.350(4)
_cell_measurement_reflns_used 25
_cell_measurement_temperature 100
_cell_measurement_theta_max 17.40
_cell_measurement_theta_min 15.17
_cell_volume 422.8(3)
_computing_cell_refinement '<i>WinAFC Diffractometer Control Software</i> (Rigaku, 1999)'
_computing_data_collection '<i>WinAFC Diffractometer Control Software</i> (Rigaku, 1999)'
_computing_data_reduction '<i>WinAFC Diffractometer Control Software</i> (Rigaku, 1999)'
_computing_molecular_graphics 'CrystalStructure (Rigaku, 2010)'
_computing_publication_material 'CrystalStructure (Rigaku, 2010)'
_computing_structure_refinement 'SHELXL97 (Sheldrick, 2008)'
_computing_structure_solution 'SIR92 (Altomare, <i>et al.</i>, 1994)'
_diffrn_ambient_temperature 100
_diffrn_measured_fraction_theta_full 0.999
_diffrn_measured_fraction_theta_max 0.999
_diffrn_measurement_device_type 'Rigaku AFC-7R'
_diffrn_measurement_method \w-2\q
_diffrn_radiation_type 'Mo K\a'
_diffrn_radiation_wavelength 0.71069
_diffrn_reflns_av_R_equivalents 0.0242
_diffrn_reflns_limit_h_max 8
_diffrn_reflns_limit_h_min -8
_diffrn_reflns_limit_k_max 9
_diffrn_reflns_limit_k_min -5
_diffrn_reflns_limit_l_max 13
_diffrn_reflns_limit_l_min -12
_diffrn_reflns_number 2389
_diffrn_reflns_theta_full 27.49
_diffrn_reflns_theta_max 27.49
_diffrn_standards_decay_% 1.974
_diffrn_standards_interval_count 150
_diffrn_standards_number 3
_exptl_absorpt_coefficient_mu 4.846
_exptl_absorpt_correction_T_max 0.159
_exptl_absorpt_correction_T_min 0.135
_exptl_absorpt_correction_type psi-scan
_exptl_absorpt_process_details '(North <i>et al.</i>, 1968)'
_exptl_crystal_colour colorless
_exptl_crystal_density_diffrn 1.988
_exptl_crystal_density_method 'not measured'
_exptl_crystal_description block
_exptl_crystal_F_000 248.00
_exptl_crystal_size_max 0.420
_exptl_crystal_size_mid 0.400
_exptl_crystal_size_min 0.380
_refine_diff_density_max 1.050
_refine_diff_density_min -0.740
_refine_ls_extinction_coef 0.151(9)
_refine_ls_extinction_method 'SHELXL97 (Sheldrick, 2008)'
_refine_ls_goodness_of_fit_ref 1.156
_refine_ls_hydrogen_treatment constr
_refine_ls_number_parameters 128
_refine_ls_number_reflns 1944
_refine_ls_number_restraints 0
_refine_ls_R_factor_gt 0.0296
_refine_ls_shift/su_max 0.001
_refine_ls_structure_factor_coef Fsqd
_refine_ls_weighting_details 'w = 1/[\s^2^(Fo^2^)+(0.0545P)^2^+0.1959P] where P=(Fo^2^+2Fc^2^)/3'
_refine_ls_weighting_scheme calc
_refine_ls_wR_factor_ref 0.0766
_reflns_number_gt 1880
_reflns_number_total 1944
_reflns_threshold_expression F^2^>2\s(F^2^)
_cod_data_source_file tk5306sup1.cif
_cod_data_source_block I
_cod_database_code 2239345
_cod_database_fobs_code 2239345

loop_
_symmetry_equiv_pos_site_id
_symmetry_equiv_pos_as_xyz
1 +X,+Y,+Z
2 -X,-Y,-Z

loop_
_atom_site_type_symbol
_atom_site_label
_atom_site_fract_x
_atom_site_fract_y
_atom_site_fract_z
_atom_site_U_iso_or_equiv
_atom_site_adp_type
_atom_site_calc_flag
_atom_site_refinement_flags
_atom_site_occupancy
_atom_site_symmetry_multiplicity
Br Br1 0.09454(3) 0.28528(3) 0.922893(19) 0.01450(13) Uani d . 1.0 2
O O1 0.8085(3) 0.1862(3) 0.52565(16) 0.0122(3) Uani d . 1.0 2
O O2 0.1989(3) 0.3151(3) 0.38347(17) 0.0157(4) Uani d . 1.0 2
O O3 0.6969(3) 0.2664(3) 0.11860(18) 0.0203(4) Uani d . 1.0 2
C C1 0.7668(4) 0.2190(4) 0.3943(3) 0.0120(4) Uani d . 1.0 2
C C2 0.5687(4) 0.2640(3) 0.3402(2) 0.0101(4) Uani d . 1.0 2
C C3 0.3797(4) 0.2830(3) 0.4253(2) 0.0100(4) Uani d . 1.0 2
C C4 0.2621(4) 0.2805(3) 0.6624(2) 0.0106(4) Uani d . 1.0 2
C C5 0.3145(4) 0.2506(4) 0.7956(3) 0.0112(4) Uani d . 1.0 2
C C6 0.5287(4) 0.1952(4) 0.8394(3) 0.0136(4) Uani d . 1.0 2
C C7 0.6918(4) 0.1709(4) 0.7478(3) 0.0132(4) Uani d . 1.0 2
C C8 0.4269(3) 0.2578(4) 0.5684(2) 0.0092(4) Uani d . 1.0 2
C C9 0.6393(4) 0.2048(3) 0.6128(3) 0.0107(4) Uani d . 1.0 2
C C10 0.5462(4) 0.2943(4) 0.1932(3) 0.0145(4) Uani d . 1.0 2
H H1 0.8846 0.2100 0.3347 0.0143 Uiso calc R 1.0 2
H H2 0.1162 0.3159 0.6347 0.0127 Uiso calc R 1.0 2
H H3 0.5614 0.1744 0.9318 0.0163 Uiso calc R 1.0 2
H H4 0.8378 0.1315 0.7765 0.0158 Uiso calc R 1.0 2
H H5 0.4050 0.3382 0.1550 0.0174 Uiso calc R 1.0 2

loop_
_atom_site_aniso_label
_atom_site_aniso_U_11
_atom_site_aniso_U_22
_atom_site_aniso_U_33
_atom_site_aniso_U_12
_atom_site_aniso_U_13
_atom_site_aniso_U_23
Br1 0.01323(17) 0.01865(17) 0.01105(16) -0.00255(10) 0.00148(9) -0.00690(10)
O1 0.0070(7) 0.0168(8) 0.0124(8) -0.0032(6) -0.0008(6) -0.0044(6)
O2 0.0099(7) 0.0254(9) 0.0140(8) -0.0066(6) -0.0013(6) -0.0079(7)
O3 0.0184(8) 0.0302(10) 0.0172(9) -0.0093(7) 0.0048(7) -0.0133(8)
C1 0.0107(9) 0.0122(9) 0.0133(10) -0.0034(8) 0.0011(8) -0.0050(8)
C2 0.0104(9) 0.0089(9) 0.0120(10) -0.0032(7) 0.0000(8) -0.0045(7)
C3 0.0103(9) 0.0085(9) 0.0118(10) -0.0032(7) -0.0012(8) -0.0037(7)
C4 0.0095(9) 0.0104(9) 0.0126(10) -0.0032(7) -0.0001(8) -0.0047(8)
C5 0.0122(9) 0.0110(9) 0.0116(10) -0.0040(7) 0.0019(8) -0.0055(7)
C6 0.0154(10) 0.0122(10) 0.0139(10) -0.0045(8) -0.0037(8) -0.0043(8)
C7 0.0107(9) 0.0144(10) 0.0143(11) -0.0041(8) -0.0038(8) -0.0035(8)
C8 0.0087(9) 0.0085(8) 0.0117(10) -0.0035(7) 0.0001(8) -0.0043(7)
C9 0.0095(9) 0.0088(9) 0.0135(10) -0.0032(7) 0.0004(8) -0.0032(7)
C10 0.0153(10) 0.0174(10) 0.0139(10) -0.0069(8) 0.0005(8) -0.0075(8)

loop_
_atom_type_symbol
_atom_type_description
_atom_type_scat_dispersion_real
_atom_type_scat_dispersion_imag
_atom_type_scat_source
C C 0.0033 0.0016
;
International Tables for Crystallography
(1992, Vol. C, Tables 4.2.6.8 and 6.1.1.4)
;
H H 0.0000 0.0000
;
International Tables for Crystallography
(1992, Vol. C, Table 6.1.1.4)
;
Br Br -0.2901 2.4595
;
International Tables for Crystallography
(1992, Vol. C, Tables 4.2.6.8 and 6.1.1.4)
;
O O 0.0106 0.0060
;
International Tables for Crystallography
(1992, Vol. C, Tables 4.2.6.8 and 6.1.1.4)
;

loop_
_geom_angle_atom_site_label_1
_geom_angle_atom_site_label_2
_geom_angle_atom_site_label_3
_geom_angle
_geom_angle_publ_flag
C1 O1 C9 118.51(18) no
O1 C1 C2 124.7(2) no
C1 C2 C3 120.7(2) no
C1 C2 C10 119.0(2) no
C3 C2 C10 120.3(2) no
O2 C3 C2 123.6(3) no
O2 C3 C8 122.6(2) no
C2 C3 C8 113.81(19) no
C5 C4 C8 119.1(2) no
Br1 C5 C4 119.78(16) no
Br1 C5 C6 118.71(18) no
C4 C5 C6 121.5(2) no
C5 C6 C7 119.7(3) no
C6 C7 C9 119.0(2) no
C3 C8 C4 121.2(2) no
C3 C8 C9 119.87(19) no
C4 C8 C9 118.9(2) no
O1 C9 C7 116.04(19) no
O1 C9 C8 122.2(2) no
C7 C9 C8 121.7(2) no
O3 C10 C2 124.0(3) no
O1 C1 H1 117.637 no
C2 C1 H1 117.636 no
C5 C4 H2 120.442 no
C8 C4 H2 120.436 no
C5 C6 H3 120.165 no
C7 C6 H3 120.161 no
C6 C7 H4 120.488 no
C9 C7 H4 120.487 no
O3 C10 H5 118.015 no
C2 C10 H5 118.010 no

loop_
_geom_bond_atom_site_label_1
_geom_bond_atom_site_label_2
_geom_bond_distance
_geom_bond_publ_flag
Br1 C5 1.888(3) no
O1 C1 1.338(3) no
O1 C9 1.375(3) no
O2 C3 1.221(3) no
O3 C10 1.211(3) no
C1 C2 1.356(4) no
C2 C3 1.461(3) no
C2 C10 1.478(4) no
C3 C8 1.480(4) no
C4 C5 1.379(4) no
C4 C8 1.403(3) no
C5 C6 1.401(4) no
C6 C7 1.380(4) no
C7 C9 1.391(4) no
C8 C9 1.395(3) no
C1 H1 0.950 no
C4 H2 0.950 no
C6 H3 0.950 no
C7 H4 0.950 no
C10 H5 0.950 no

loop_
_geom_contact_atom_site_label_1
_geom_contact_atom_site_label_2
_geom_contact_distance
_geom_contact_site_symmetry_2
_geom_contact_publ_flag
O1 C3 2.868(3) . no
O2 C1 3.572(3) . no
O2 C4 2.869(3) . no
O2 C10 2.894(3) . no
O3 C1 2.820(4) . no
C1 C7 3.574(4) . no
C1 C8 2.757(3) . no
C2 C9 2.768(4) . no
C4 C7 2.805(4) . no
C5 C9 2.748(4) . no
C6 C8 2.795(4) . no
Br1 O3 3.191(2) 1_456 no
O1 O1 3.117(3) 2_756 no
O1 O2 3.104(3) 1_655 no
O1 O2 3.325(3) 2_656 no
O1 C1 3.174(3) 2_756 no
O1 C4 3.479(3) 2_666 no
O1 C8 3.488(3) 2_666 no
O2 O1 3.104(3) 1_455 no
O2 O1 3.325(3) 2_656 no
O2 C1 3.113(4) 1_455 no
O2 C4 3.325(3) 2_566 no
O2 C9 3.408(4) 2_656 no
O3 Br1 3.191(2) 1_654 no
O3 C5 3.444(4) 2_656 no
O3 C6 3.408(4) 1_554 no
C1 O1 3.174(3) 2_756 no
C1 O2 3.113(4) 1_655 no
C1 C4 3.285(4) 2_666 no
C1 C5 3.455(4) 2_666 no
C1 C8 3.581(4) 2_666 no
C2 C4 3.591(4) 2_656 no
C2 C5 3.530(4) 2_666 no
C2 C6 3.478(4) 2_666 no
C2 C7 3.566(4) 2_666 no
C2 C8 3.437(4) 2_656 no
C3 C3 3.568(3) 2_656 no
C3 C7 3.525(4) 2_666 no
C3 C8 3.535(4) 2_656 no
C3 C9 3.588(4) 2_656 no
C3 C9 3.422(4) 2_666 no
C4 O1 3.479(3) 2_666 no
C4 O2 3.325(3) 2_566 no
C4 C1 3.285(4) 2_666 no
C4 C2 3.591(4) 2_656 no
C4 C10 3.594(4) 2_656 no
C5 O3 3.444(4) 2_656 no
C5 C1 3.455(4) 2_666 no
C5 C2 3.530(4) 2_666 no
C5 C10 3.563(4) 2_656 no
C6 O3 3.408(4) 1_556 no
C6 C2 3.478(4) 2_666 no
C6 C10 3.331(4) 2_666 no
C7 C2 3.566(4) 2_666 no
C7 C3 3.525(4) 2_666 no
C8 O1 3.488(3) 2_666 no
C8 C1 3.581(4) 2_666 no
C8 C2 3.437(4) 2_656 no
C8 C3 3.535(4) 2_656 no
C8 C9 3.494(4) 2_666 no
C9 O2 3.408(4) 2_656 no
C9 C3 3.588(4) 2_656 no
C9 C3 3.422(4) 2_666 no
C9 C8 3.494(4) 2_666 no
C10 C4 3.594(4) 2_656 no
C10 C5 3.563(4) 2_656 no
C10 C6 3.331(4) 2_666 no
Br1 H2 2.9161 . no
Br1 H3 2.9076 . no
O1 H4 2.5120 . no
O2 H2 2.6160 . no
O2 H5 2.6169 . no
O3 H1 2.4933 . no
C1 H5 3.2796 . no
C3 H1 3.2958 . no
C3 H2 2.6880 . no
C3 H5 2.6959 . no
C4 H3 3.2780 . no
C5 H4 3.2671 . no
C6 H2 3.2828 . no
C8 H4 3.2883 . no
C9 H1 3.1828 . no
C9 H2 3.2719 . no
C9 H3 3.2502 . no
C10 H1 2.5537 . no
H1 H5 3.4881 . no
H3 H4 2.3392 . no
Br1 H3 3.1998 2_657 no
Br1 H4 2.9904 1_455 no
Br1 H4 3.4343 2_657 no
Br1 H5 3.4515 1_556 no
Br1 H5 3.4131 2_566 no
O1 H1 2.8201 2_756 no
O1 H2 2.9005 1_655 no
O1 H2 3.5064 2_666 no
O2 H1 2.5430 1_455 no
O2 H2 2.6756 2_566 no
O3 H3 2.5290 1_554 no
O3 H3 3.5734 2_666 no
O3 H4 3.3419 2_756 no
O3 H5 3.1712 2_665 no
C1 H2 3.4876 2_666 no
C3 H2 3.4612 2_566 no
C4 H1 3.3664 2_666 no
C4 H4 3.2949 1_455 no
C5 H1 3.3731 2_666 no
C5 H3 3.2745 2_657 no
C5 H4 3.5319 1_455 no
C6 H3 3.0684 2_657 no
C6 H5 3.5775 2_656 no
C6 H5 3.4388 2_666 no
C7 H1 3.4259 2_756 no
C7 H2 3.2813 1_655 no
C9 H1 3.4206 2_756 no
C9 H2 3.5095 1_655 no
C10 H3 3.0662 1_554 no
C10 H3 3.3423 2_666 no
H1 O1 2.8201 2_756 no
H1 O2 2.5430 1_655 no
H1 C4 3.3664 2_666 no
H1 C5 3.3731 2_666 no
H1 C7 3.4259 2_756 no
H1 C9 3.4206 2_756 no
H1 H2 3.5756 2_656 no
H1 H2 3.4176 2_666 no
H1 H4 2.9827 2_756 no
H2 O1 2.9005 1_455 no
H2 O1 3.5064 2_666 no
H2 O2 2.6756 2_566 no
H2 C1 3.4876 2_666 no
H2 C3 3.4612 2_566 no
H2 C7 3.2813 1_455 no
H2 C9 3.5095 1_455 no
H2 H1 3.5756 2_656 no
H2 H1 3.4176 2_666 no
H2 H2 3.1789 2_566 no
H2 H4 2.6584 1_455 no
H3 Br1 3.1998 2_657 no
H3 O3 2.5290 1_556 no
H3 O3 3.5734 2_666 no
H3 C5 3.2745 2_657 no
H3 C6 3.0684 2_657 no
H3 C10 3.0662 1_556 no
H3 C10 3.3423 2_666 no
H3 H3 2.7283 2_657 no
H3 H5 2.8751 1_556 no
H3 H5 3.2964 2_666 no
H4 Br1 2.9904 1_655 no
H4 Br1 3.4343 2_657 no
H4 O3 3.3419 2_756 no
H4 C4 3.2949 1_655 no
H4 C5 3.5319 1_655 no
H4 H1 2.9827 2_756 no
H4 H2 2.6584 1_655 no
H5 Br1 3.4515 1_554 no
H5 Br1 3.4131 2_566 no
H5 O3 3.1712 2_665 no
H5 C6 3.5775 2_656 no
H5 C6 3.4388 2_666 no
H5 H3 2.8751 1_554 no
H5 H3 3.2964 2_666 no

loop_
_geom_torsion_atom_site_label_1
_geom_torsion_atom_site_label_2
_geom_torsion_atom_site_label_3
_geom_torsion_atom_site_label_4
_geom_torsion
_geom_torsion_publ_flag
C1 O1 C9 C7 -179.47(17) no
C1 O1 C9 C8 -0.5(3) no
C9 O1 C1 C2 -1.9(3) no
C9 O1 C1 H1 178.1 no
O1 C1 C2 C3 0.8(4) no
O1 C1 C2 C10 -179.35(18) no
H1 C1 C2 C3 -179.2 no
H1 C1 C2 C10 0.6 no
C1 C2 C3 O2 -177.1(2) no
C1 C2 C3 C8 2.4(3) no
C1 C2 C10 O3 5.5(4) no
C1 C2 C10 H5 -174.5 no
C3 C2 C10 O3 -174.6(2) no
C3 C2 C10 H5 5.4 no
C10 C2 C3 O2 3.0(4) no
C10 C2 C3 C8 -177.47(18) no
O2 C3 C8 C4 -3.2(4) no
O2 C3 C8 C9 174.99(19) no
C2 C3 C8 C4 177.26(17) no
C2 C3 C8 C9 -4.5(3) no
C5 C4 C8 C3 178.50(18) no
C5 C4 C8 C9 0.3(3) no
C8 C4 C5 Br1 178.91(17) no
C8 C4 C5 C6 -1.0(4) no
H2 C4 C5 Br1 -1.1 no
H2 C4 C5 C6 179.0 no
H2 C4 C8 C3 -1.5 no
H2 C4 C8 C9 -179.7 no
Br1 C5 C6 C7 -179.45(14) no
Br1 C5 C6 H3 0.6 no
C4 C5 C6 C7 0.4(4) no
C4 C5 C6 H3 -179.6 no
C5 C6 C7 C9 0.8(4) no
C5 C6 C7 H4 -179.2 no
H3 C6 C7 C9 -179.2 no
H3 C6 C7 H4 0.8 no
C6 C7 C9 O1 177.51(19) no
C6 C7 C9 C8 -1.5(4) no
H4 C7 C9 O1 -2.5 no
H4 C7 C9 C8 178.5 no
C3 C8 C9 O1 3.8(4) no
C3 C8 C9 C7 -177.29(18) no
C4 C8 C9 O1 -177.99(18) no
C4 C8 C9 C7 1.0(4) no
